data_1560311
loop_
_publ_author_name
'Mayer, Robert J.'
'Allihn, Patrick W. A.'
'Hampel, Nathalie'
'Mayer, Peter'
'Sieber, Stephan A.'
'Ofial, Armin R.'

_publ_section_title
;
 Electrophilic reactivities of cyclic enones and \a,\b-unsaturated
 lactones
;
_journal_issue 13
_journal_name_full 'Chemical Science'
_journal_page_first 4850
_journal_page_last 4865
_journal_paper_doi 10.1039/D0SC06628A
_journal_volume 12
_journal_year 2021
_chemical_formula_moiety 'C13 H11 N O'
_chemical_formula_sum 'C13 H11 N O'
_chemical_formula_weight 197.23
_chemical_name_common RNH389f2
_space_group_crystal_system monoclinic
_space_group_IT_number 14
_space_group_name_Hall '-P 2ybc'
_space_group_name_H-M_alt 'P 1 21/c 1'
_atom_sites_solution_hydrogens geom
_audit_block_code C13H11NO_yv471_ofial
_audit_creation_method 'APEX3 v2018.7-2'
_audit_update_record
;
2020-11-13 deposited with the CCDC.	2021-02-09 downloaded from the CCDC.
;
_cell_angle_alpha 90
_cell_angle_beta 91.835(3)
_cell_angle_gamma 90
_cell_formula_units_Z 4
_cell_length_a 10.8844(9)
_cell_length_b 9.9707(7)
_cell_length_c 9.1680(7)
_cell_measurement_reflns_used 7361
_cell_measurement_temperature 102.(2)
_cell_measurement_theta_max 28.2542
_cell_measurement_theta_min 2.7711
_cell_volume 994.45(13)
_computing_cell_refinement 'SAINT V8.38A (Bruker AXS Inc., 2017)'
_computing_data_collection 'APEX3 v2016.5-0, Bruker AXS (2016)'
_computing_data_reduction 'SAINT V8.38A (Bruker AXS Inc., 2017)'
_computing_molecular_graphics 'shelXle (C.B. Huebschle, rev 924)'
_computing_structure_refinement 'SHELXL-2018/3 (Sheldrick, 2018)'
_computing_structure_solution 'SHELXT 2014/5 (Sheldrick, 2014)'
_diffrn_ambient_temperature 102.(2)
_diffrn_detector_area_resol_mean 7.3910
_diffrn_measured_fraction_theta_full 0.997
_diffrn_measured_fraction_theta_max 0.998
_diffrn_measurement_device 'fixed-chi three-circle diffractometer'
_diffrn_measurement_device_type 'Bruker D8 Venture TXS'
_diffrn_measurement_method 'mix of phi and omega scans'
_diffrn_radiation_monochromator 'focusing mirrors'
_diffrn_radiation_type MoK\a
_diffrn_radiation_wavelength 0.71073
_diffrn_reflns_av_R_equivalents 0.0482
_diffrn_reflns_av_unetI/netI 0.0321
_diffrn_reflns_Laue_measured_fraction_full 0.997
_diffrn_reflns_Laue_measured_fraction_max 0.998
_diffrn_reflns_limit_h_max 14
_diffrn_reflns_limit_h_min -14
_diffrn_reflns_limit_k_max 13
_diffrn_reflns_limit_k_min -13
_diffrn_reflns_limit_l_max 12
_diffrn_reflns_limit_l_min -12
_diffrn_reflns_number 17273
_diffrn_reflns_point_group_measured_fraction_full 0.997
_diffrn_reflns_point_group_measured_fraction_max 0.998
_diffrn_reflns_theta_full 25.242
_diffrn_reflns_theta_max 28.282
_diffrn_reflns_theta_min 3.019
_diffrn_source 'rotating anode (TXS)'
_diffrn_source_current 50
_diffrn_source_power 2.5
_diffrn_source_type 'Bruker TXS'
_diffrn_source_voltage 50
_exptl_absorpt_coefficient_mu 0.084
_exptl_absorpt_correction_T_max 0.99
_exptl_absorpt_correction_T_min 0.93
_exptl_absorpt_correction_type multi-scan
_exptl_absorpt_process_details
;
SADABS-2016/2 - Bruker AXS area detector scaling and absorption correction
;
_exptl_crystal_colour colourless
_exptl_crystal_density_diffrn 1.317
_exptl_crystal_density_method 'not measured'
_exptl_crystal_description block
_exptl_crystal_F_000 416
_exptl_crystal_size_max 0.120
_exptl_crystal_size_mid 0.100
_exptl_crystal_size_min 0.090
_refine_diff_density_max 0.241
_refine_diff_density_min -0.214
_refine_diff_density_rms 0.046
_refine_ls_extinction_method none
_refine_ls_goodness_of_fit_ref 1.043
_refine_ls_hydrogen_treatment constr
_refine_ls_matrix_type full
_refine_ls_number_parameters 141
_refine_ls_number_reflns 2461
_refine_ls_number_restraints 0
_refine_ls_restrained_S_all 1.043
_refine_ls_R_factor_all 0.0529
_refine_ls_R_factor_gt 0.0415
_refine_ls_shift/su_max 0.000
_refine_ls_shift/su_mean 0.000
_refine_ls_structure_factor_coef Fsqd
_refine_ls_weighting_details 'w=1/[\s^2^(Fo^2^)+(0.0483P)^2^+0.4815P] where P=(Fo^2^+2Fc^2^)/3'
_refine_ls_weighting_scheme calc
_refine_ls_wR_factor_gt 0.1046
_refine_ls_wR_factor_ref 0.1163
_reflns_Friedel_coverage 0.000
_reflns_number_gt 2059
_reflns_number_total 2461
_reflns_threshold_expression 'I > 2\s(I)'
_cod_data_source_file d0sc06628a2.cif
_cod_data_source_block yv471
_cod_depositor_comments
;
The following automatic conversions were performed:

data item '_exptl_absorpt_correction_type' value 'Multi-Scan' was
changed to 'multi-scan' in accordance with the
/home/data/users/saulius/crontab/automatic-downloads/rss-feeds/RSC/lib/dictionaries/cif_core.dic
dictionary named 'cif_core.dic' version 2.4.2 last updated on
2011-04-26.

Automatic conversion script
Id: cif_fix_values 7556 2019-12-06 15:28:31Z antanas 

 Adding full bibliography for 1560309--1560315.cif.
;
_cod_database_code 1560311
_shelx_estimated_absorpt_t_min 0.990
_shelx_estimated_absorpt_t_max 0.992
_shelx_space_group_comment
;
The symmetry employed for this shelxl refinement is uniquely defined
by the following loop, which should always be used as a source of
symmetry information in preference to the above space-group names.
They are only intended as comments.
;

loop_
_space_group_symop_operation_xyz
'x, y, z'
'-x, y+1/2, -z+1/2'
'-x, -y, -z'
'x, -y-1/2, z-1/2'

loop_
_atom_site_label
_atom_site_type_symbol
_atom_site_fract_x
_atom_site_fract_y
_atom_site_fract_z
_atom_site_U_iso_or_equiv
_atom_site_adp_type
_atom_site_occupancy
_atom_site_site_symmetry_order
_atom_site_calc_flag
_atom_site_refinement_flags_posn
_atom_site_refinement_flags_adp
_atom_site_refinement_flags_occupancy
_atom_site_disorder_assembly
_atom_site_disorder_group
C1 C 0.17780(11) 0.53214(12) 0.61837(13) 0.0205(3) Uani 1 1 d . . . . .
H1 H 0.095694 0.489786 0.632110 0.025 Uiso 1 1 calc R U . A 1
O1 O 0.03318(9) 0.82127(10) 0.75894(11) 0.0289(3) Uani 0.966(3) 1 d . . P B 1
C2 C 0.25328(12) 0.55600(13) 0.75574(14) 0.0237(3) Uani 0.966(3) 1 d . . P B 1
H2 H 0.344638 0.546312 0.753440 0.028 Uiso 0.966(3) 1 calc R U P B 1
C3 C 0.19274(11) 0.67459(12) 0.68012(14) 0.0219(3) Uani 0.966(3) 1 d . . P B 1
H3 H 0.243381 0.742536 0.628879 0.026 Uiso 0.966(3) 1 calc R U P B 1
C4 C 0.09006(11) 0.71763(12) 0.77171(13) 0.0215(3) Uani 0.966(3) 1 d . . P B 1
C5 C 0.06892(12) 0.61088(13) 0.88615(14) 0.0246(3) Uani 0.966(3) 1 d . . P B 1
H5A H -0.000356 0.551829 0.855603 0.029 Uiso 0.966(3) 1 calc R U P B 1
H5AB H 0.050222 0.652535 0.980922 0.029 Uiso 0.966(3) 1 calc R U P B 1
C6 C 0.18925(13) 0.53098(14) 0.89841(14) 0.0287(3) Uani 0.966(3) 1 d . . P B 1
H6A H 0.240802 0.562589 0.982447 0.034 Uiso 0.966(3) 1 calc R U P B 1
H6AB H 0.172303 0.434197 0.911103 0.034 Uiso 0.966(3) 1 calc R U P B 1
O1B O 0.191(3) 0.451(4) 0.980(4) 0.044(10) Uiso 0.034(3) 1 d . . P B 2
C2B C 0.25328(12) 0.55600(13) 0.75574(14) 0.0237(3) Uani 0.034(3) 1 d . . P B 2
H2B H 0.344638 0.546312 0.753440 0.028 Uiso 0.034(3) 1 calc R U P B 2
C3B C 0.19274(11) 0.67459(12) 0.68012(14) 0.0219(3) Uani 0.034(3) 1 d . . P B 2
H3B H 0.243381 0.742536 0.628879 0.026 Uiso 0.034(3) 1 calc R U P B 2
C4B C 0.09006(11) 0.71763(12) 0.77171(13) 0.0215(3) Uani 0.034(3) 1 d . . P B 2
H4A H 0.014526 0.730111 0.710159 0.026 Uiso 0.034(3) 1 calc R U P B 2
H4AB H 0.110498 0.804112 0.819670 0.026 Uiso 0.034(3) 1 calc R U P B 2
C5B C 0.06892(12) 0.61088(13) 0.88615(14) 0.0246(3) Uani 0.034(3) 1 d . . P B 2
H5C H -0.000356 0.551829 0.855603 0.029 Uiso 0.034(3) 1 calc R U P B 2
H5D H 0.050222 0.652535 0.980922 0.029 Uiso 0.034(3) 1 calc R U P B 2
C6B C 0.18925(13) 0.53098(14) 0.89841(14) 0.0287(3) Uani 0.034(3) 1 d . . P B 2
C7 C 0.23924(11) 0.49492(12) 0.48162(13) 0.0197(3) Uani 1 1 d . . . . .
C8 C 0.19527(12) 0.38377(13) 0.40315(14) 0.0229(3) Uani 1 1 d . . . . .
H8 H 0.125212 0.337079 0.435817 0.027 Uiso 1 1 calc R U . . .
C9 C 0.25211(12) 0.34051(13) 0.27848(14) 0.0240(3) Uani 1 1 d . . . . .
H9 H 0.221921 0.264079 0.226885 0.029 Uiso 1 1 calc R U . . .
C10 C 0.35405(11) 0.41011(13) 0.22934(13) 0.0224(3) Uani 1 1 d . . . . .
C11 C 0.39732(12) 0.52298(13) 0.30443(14) 0.0248(3) Uani 1 1 d . . . . .
H11 H 0.465399 0.571720 0.269568 0.030 Uiso 1 1 calc R U . . .
C12 C 0.34065(11) 0.56392(13) 0.43025(14) 0.0241(3) Uani 1 1 d . . . . .
H12 H 0.371289 0.639968 0.482156 0.029 Uiso 1 1 calc R U . . .
C13 C 0.41650(12) 0.36449(13) 0.10175(14) 0.0251(3) Uani 1 1 d . . . . .
N1 N 0.46719(12) 0.32889(13) 0.00087(13) 0.0330(3) Uani 1 1 d . . . . .

loop_
_atom_site_aniso_label
_atom_site_aniso_U_11
_atom_site_aniso_U_22
_atom_site_aniso_U_33
_atom_site_aniso_U_23
_atom_site_aniso_U_13
_atom_site_aniso_U_12
C1 0.0215(6) 0.0201(6) 0.0201(6) -0.0001(4) 0.0027(4) -0.0015(4)
O1 0.0333(6) 0.0223(5) 0.0314(6) 0.0009(4) 0.0049(4) 0.0082(4)
C2 0.0241(6) 0.0241(6) 0.0227(6) -0.0015(5) -0.0006(5) 0.0042(5)
C3 0.0227(6) 0.0192(6) 0.0238(6) 0.0000(5) 0.0032(5) -0.0007(5)
C4 0.0233(6) 0.0204(6) 0.0206(6) -0.0024(5) -0.0008(4) -0.0003(5)
C5 0.0317(7) 0.0228(6) 0.0195(6) -0.0002(5) 0.0046(5) 0.0022(5)
C6 0.0407(8) 0.0261(7) 0.0192(6) 0.0003(5) -0.0005(5) 0.0097(6)
C2B 0.0241(6) 0.0241(6) 0.0227(6) -0.0015(5) -0.0006(5) 0.0042(5)
C3B 0.0227(6) 0.0192(6) 0.0238(6) 0.0000(5) 0.0032(5) -0.0007(5)
C4B 0.0233(6) 0.0204(6) 0.0206(6) -0.0024(5) -0.0008(4) -0.0003(5)
C5B 0.0317(7) 0.0228(6) 0.0195(6) -0.0002(5) 0.0046(5) 0.0022(5)
C6B 0.0407(8) 0.0261(7) 0.0192(6) 0.0003(5) -0.0005(5) 0.0097(6)
C7 0.0196(5) 0.0205(6) 0.0190(6) 0.0011(4) 0.0010(4) 0.0011(4)
C8 0.0239(6) 0.0217(6) 0.0231(6) 0.0014(5) 0.0030(5) -0.0032(5)
C9 0.0274(6) 0.0228(6) 0.0217(6) -0.0011(5) 0.0006(5) -0.0007(5)
C10 0.0219(6) 0.0253(6) 0.0200(6) 0.0020(5) 0.0017(4) 0.0057(5)
C11 0.0211(6) 0.0270(6) 0.0266(6) 0.0013(5) 0.0050(5) 0.0003(5)
C12 0.0231(6) 0.0236(6) 0.0258(6) -0.0026(5) 0.0033(5) -0.0027(5)
C13 0.0247(6) 0.0255(6) 0.0253(6) 0.0013(5) 0.0013(5) 0.0038(5)
N1 0.0359(7) 0.0331(7) 0.0306(6) -0.0023(5) 0.0088(5) 0.0050(5)

loop_
_atom_type_symbol
_atom_type_description
_atom_type_scat_dispersion_real
_atom_type_scat_dispersion_imag
_atom_type_scat_source
C C 0.0033 0.0016 'International Tables Vol C Tables 4.2.6.8 and 6.1.1.4'
H H 0.0000 0.0000 'International Tables Vol C Tables 4.2.6.8 and 6.1.1.4'
N N 0.0061 0.0033 'International Tables Vol C Tables 4.2.6.8 and 6.1.1.4'
O O 0.0106 0.0060 'International Tables Vol C Tables 4.2.6.8 and 6.1.1.4'

loop_
_geom_angle_atom_site_label_1
_geom_angle_atom_site_label_2
_geom_angle_atom_site_label_3
_geom_angle
_geom_angle_site_symmetry_1
_geom_angle_site_symmetry_3
_geom_angle_publ_flag
C7 C1 C2 119.89(10) . . ?
C7 C1 C2B 119.89(10) . . ?
C7 C1 C3 119.77(10) . . ?
C2 C1 C3 59.69(8) . . ?
C7 C1 C3B 119.77(10) . . ?
C2B C1 C3B 59.69(8) . . ?
C7 C1 H1 115.4 . . ?
C2 C1 H1 115.4 . . ?
C3 C1 H1 115.4 . . ?
C1 C2 C3 61.32(8) . . ?
C1 C2 C6 116.22(11) . . ?
C3 C2 C6 108.52(10) . . ?
C1 C2 H2 119.0 . . ?
C3 C2 H2 119.0 . . ?
C6 C2 H2 119.0 . . ?
C4 C3 C2 106.99(10) . . ?
C4 C3 C1 113.80(10) . . ?
C2 C3 C1 59.00(8) . . ?
C4 C3 H3 120.5 . . ?
C2 C3 H3 120.5 . . ?
C1 C3 H3 120.5 . . ?
O1 C4 C3 125.85(12) . . ?
O1 C4 C5 125.34(12) . . ?
C3 C4 C5 108.81(10) . . ?
C4 C5 C6 105.48(11) . . ?
C4 C5 H5A 110.6 . . ?
C6 C5 H5A 110.6 . . ?
C4 C5 H5AB 110.6 . . ?
C6 C5 H5AB 110.6 . . ?
H5A C5 H5AB 108.8 . . ?
C2 C6 C5 105.38(10) . . ?
C2 C6 H6A 110.7 . . ?
C5 C6 H6A 110.7 . . ?
C2 C6 H6AB 110.7 . . ?
C5 C6 H6AB 110.7 . . ?
H6A C6 H6AB 108.8 . . ?
C1 C2B C3B 61.32(8) . . ?
C1 C2B C6B 116.22(11) . . ?
C3B C2B C6B 108.52(10) . . ?
C1 C2B H2B 119.0 . . ?
C3B C2B H2B 119.0 . . ?
C6B C2B H2B 119.0 . . ?
C4B C3B C2B 106.99(10) . . ?
C4B C3B C1 113.80(10) . . ?
C2B C3B C1 59.00(8) . . ?
C4B C3B H3B 120.5 . . ?
C2B C3B H3B 120.5 . . ?
C1 C3B H3B 120.5 . . ?
C3B C4B C5B 108.81(10) . . ?
C3B C4B H4A 109.9 . . ?
C5B C4B H4A 109.9 . . ?
C3B C4B H4AB 109.9 . . ?
C5B C4B H4AB 109.9 . . ?
H4A C4B H4AB 108.3 . . ?
C4B C5B C6B 105.48(11) . . ?
C4B C5B H5C 110.6 . . ?
C6B C5B H5C 110.6 . . ?
C4B C5B H5D 110.6 . . ?
C6B C5B H5D 110.6 . . ?
H5C C5B H5D 108.8 . . ?
O1B C6B C2B 135.4(19) . . ?
O1B C6B C5B 114.9(18) . . ?
C2B C6B C5B 105.38(10) . . ?
C12 C7 C8 118.61(11) . . ?
C12 C7 C1 122.93(11) . . ?
C8 C7 C1 118.44(11) . . ?
C9 C8 C7 121.12(11) . . ?
C9 C8 H8 119.4 . . ?
C7 C8 H8 119.4 . . ?
C8 C9 C10 119.47(12) . . ?
C8 C9 H9 120.3 . . ?
C10 C9 H9 120.3 . . ?
C11 C10 C9 120.12(11) . . ?
C11 C10 C13 119.59(12) . . ?
C9 C10 C13 120.28(12) . . ?
C12 C11 C10 119.76(12) . . ?
C12 C11 H11 120.1 . . ?
C10 C11 H11 120.1 . . ?
C11 C12 C7 120.89(12) . . ?
C11 C12 H12 119.6 . . ?
C7 C12 H12 119.6 . . ?
N1 C13 C10 179.31(15) . . ?

loop_
_geom_bond_atom_site_label_1
_geom_bond_atom_site_label_2
_geom_bond_distance
_geom_bond_site_symmetry_2
_geom_bond_publ_flag
C1 C7 1.4868(16) . ?
C1 C2 1.5004(17) . ?
C1 C2B 1.5004(17) . ?
C1 C3 1.5357(17) . ?
C1 C3B 1.5357(17) . ?
C1 H1 1.0000 . ?
O1 C4 1.2084(15) . ?
C2 C3 1.5112(17) . ?
C2 C6 1.5222(18) . ?
C2 H2 1.0000 . ?
C3 C4 1.4827(17) . ?
C3 H3 1.0000 . ?
C4 C5 1.5172(17) . ?
C5 C6 1.5341(19) . ?
C5 H5A 0.9900 . ?
C5 H5AB 0.9900 . ?
C6 H6A 0.9900 . ?
C6 H6AB 0.9900 . ?
O1B C6B 1.09(4) . ?
C2B C3B 1.5112(17) . ?
C2B C6B 1.5222(18) . ?
C2B H2B 1.0000 . ?
C3B C4B 1.4827(17) . ?
C3B H3B 1.0000 . ?
C4B C5B 1.5172(17) . ?
C4B H4A 0.9900 . ?
C4B H4AB 0.9900 . ?
C5B C6B 1.5341(19) . ?
C5B H5C 0.9900 . ?
C5B H5D 0.9900 . ?
C7 C12 1.3953(17) . ?
C7 C8 1.3974(17) . ?
C8 C9 1.3858(17) . ?
C8 H8 0.9500 . ?
C9 C10 1.3956(18) . ?
C9 H9 0.9500 . ?
C10 C11 1.3934(18) . ?
C10 C13 1.4450(17) . ?
C11 C12 1.3868(17) . ?
C11 H11 0.9500 . ?
C12 H12 0.9500 . ?
C13 N1 1.1482(18) . ?

loop_
_geom_torsion_atom_site_label_1
_geom_torsion_atom_site_label_2
_geom_torsion_atom_site_label_3
_geom_torsion_atom_site_label_4
_geom_torsion
_geom_torsion_site_symmetry_1
_geom_torsion_site_symmetry_2
_geom_torsion_site_symmetry_3
_geom_torsion_site_symmetry_4
_geom_torsion_publ_flag
C7 C1 C2 C3 109.11(12) . . . . ?
C7 C1 C2 C6 -153.19(11) . . . . ?
C3 C1 C2 C6 97.70(12) . . . . ?
C1 C2 C3 C4 107.98(11) . . . . ?
C6 C2 C3 C4 -2.38(14) . . . . ?
C6 C2 C3 C1 -110.36(12) . . . . ?
C7 C1 C3 C4 154.53(11) . . . . ?
C2 C1 C3 C4 -96.17(12) . . . . ?
C7 C1 C3 C2 -109.31(12) . . . . ?
C2 C3 C4 O1 167.57(12) . . . . ?
C1 C3 C4 O1 -129.42(13) . . . . ?
C2 C3 C4 C5 -11.62(13) . . . . ?
C1 C3 C4 C5 51.38(14) . . . . ?
O1 C4 C5 C6 -158.28(13) . . . . ?
C3 C4 C5 C6 20.92(14) . . . . ?
C1 C2 C6 C5 -51.40(15) . . . . ?
C3 C2 C6 C5 15.06(14) . . . . ?
C4 C5 C6 C2 -21.64(14) . . . . ?
C7 C1 C2B C3B 109.11(12) . . . . ?
C7 C1 C2B C6B -153.19(11) . . . . ?
C3B C1 C2B C6B 97.70(12) . . . . ?
C1 C2B C3B C4B 107.98(11) . . . . ?
C6B C2B C3B C4B -2.38(14) . . . . ?
C6B C2B C3B C1 -110.36(12) . . . . ?
C7 C1 C3B C4B 154.53(11) . . . . ?
C2B C1 C3B C4B -96.17(12) . . . . ?
C7 C1 C3B C2B -109.31(12) . . . . ?
C2B C3B C4B C5B -11.62(13) . . . . ?
C1 C3B C4B C5B 51.38(14) . . . . ?
C3B C4B C5B C6B 20.92(14) . . . . ?
C1 C2B C6B O1B 103(3) . . . . ?
C3B C2B C6B O1B 169(3) . . . . ?
C1 C2B C6B C5B -51.40(15) . . . . ?
C3B C2B C6B C5B 15.06(14) . . . . ?
C4B C5B C6B O1B 178(2) . . . . ?
C4B C5B C6B C2B -21.64(14) . . . . ?
C2 C1 C7 C12 -48.35(17) . . . . ?
C2B C1 C7 C12 -48.35(17) . . . . ?
C3 C1 C7 C12 21.66(18) . . . . ?
C3B C1 C7 C12 21.66(18) . . . . ?
C2 C1 C7 C8 129.98(12) . . . . ?
C2B C1 C7 C8 129.98(12) . . . . ?
C3 C1 C7 C8 -160.01(11) . . . . ?
C3B C1 C7 C8 -160.01(11) . . . . ?
C12 C7 C8 C9 1.33(19) . . . . ?
C1 C7 C8 C9 -177.07(12) . . . . ?
C7 C8 C9 C10 -0.84(19) . . . . ?
C8 C9 C10 C11 -0.66(19) . . . . ?
C8 C9 C10 C13 178.39(12) . . . . ?
C9 C10 C11 C12 1.63(19) . . . . ?
C13 C10 C11 C12 -177.43(12) . . . . ?
C10 C11 C12 C7 -1.1(2) . . . . ?
C8 C7 C12 C11 -0.34(19) . . . . ?
C1 C7 C12 C11 177.98(12) . . . . ?
